data_4028619
loop_
_publ_author_name
'Brandon Djukic'
'Alan J. Lough'
'Dwight S. Seferos'

_publ_section_title
;
 A Highly Electron-Deficient Analogue of Aniline, Soluble Oligomers, and
 Their Redox Properties
;
_journal_name_full 'Journal of Organic Chemistry'
_journal_page_first 9340
_journal_page_last 9344
_journal_paper_doi 10.1021/jo401565f
_journal_volume 78
_journal_year 2013
_chemical_formula_moiety 'C12 H20 N2 S3'
_chemical_formula_sum 'C12 H20 N2 S3'
_chemical_formula_weight 288.48
_chemical_name_systematic
; 
 ? 
;
_space_group_IT_number 14
_symmetry_cell_setting monoclinic
_symmetry_space_group_name_Hall '-P 2yn'
_symmetry_space_group_name_H-M 'P 1 21/n 1'
_atom_sites_solution_hydrogens geom
_atom_sites_solution_primary direct
_atom_sites_solution_secondary difmap
_audit_creation_method SHELXL-97
_cell_angle_alpha 90.00
_cell_angle_beta 100.734(3)
_cell_angle_gamma 90.00
_cell_formula_units_Z 8
_cell_length_a 8.4971(12)
_cell_length_b 15.548(2)
_cell_length_c 22.387(3)
_cell_measurement_reflns_used 7272
_cell_measurement_temperature 147(2)
_cell_measurement_theta_max 27.33
_cell_measurement_theta_min 2.77
_cell_volume 2905.9(7)
_computing_cell_refinement APEX2
_computing_data_collection 'APEX2 (Bruker, 2007)'
_computing_data_reduction 'SAINT (Bruker, 2007)'
_computing_molecular_graphics 'PLATON (Spek, 2009)'
_computing_publication_material 'SHELXTL (Sheldrick, 2008)'
_computing_structure_refinement 'SHELXL-97 (Sheldrick, 2008)'
_computing_structure_solution 'SHELXS-97 (Sheldrick, 2008)'
_diffrn_ambient_temperature 147(2)
_diffrn_measured_fraction_theta_full 0.998
_diffrn_measured_fraction_theta_max 0.998
_diffrn_measurement_device_type 'Bruker Kappa APEX-DUO CCD'
_diffrn_measurement_method '\f and \w scans'
_diffrn_radiation_monochromator 'Bruker Triumph'
_diffrn_radiation_source 'fine-focus sealed tube'
_diffrn_radiation_type MoK\a
_diffrn_radiation_wavelength 0.71073
_diffrn_reflns_av_R_equivalents 0.0636
_diffrn_reflns_av_sigmaI/netI 0.0596
_diffrn_reflns_limit_h_max 11
_diffrn_reflns_limit_h_min -9
_diffrn_reflns_limit_k_max 20
_diffrn_reflns_limit_k_min -20
_diffrn_reflns_limit_l_max 29
_diffrn_reflns_limit_l_min -29
_diffrn_reflns_number 26239
_diffrn_reflns_theta_full 27.46
_diffrn_reflns_theta_max 27.46
_diffrn_reflns_theta_min 1.60
_exptl_absorpt_coefficient_mu 0.492
_exptl_absorpt_correction_T_max 0.7456
_exptl_absorpt_correction_T_min 0.7079
_exptl_absorpt_correction_type multi-scan
_exptl_absorpt_process_details 'SADABS (Sheldtick, 1996)'
_exptl_crystal_colour colourless
_exptl_crystal_density_diffrn 1.319
_exptl_crystal_description needle
_exptl_crystal_F_000 1232
_exptl_crystal_size_max 0.26
_exptl_crystal_size_mid 0.13
_exptl_crystal_size_min 0.06
_refine_diff_density_max 1.415
_refine_diff_density_min -1.104
_refine_diff_density_rms 0.095
_refine_ls_extinction_method none
_refine_ls_goodness_of_fit_ref 1.027
_refine_ls_hydrogen_treatment constr
_refine_ls_matrix_type full
_refine_ls_number_parameters 305
_refine_ls_number_reflns 6614
_refine_ls_number_restraints 6
_refine_ls_restrained_S_all 1.032
_refine_ls_R_factor_all 0.0946
_refine_ls_R_factor_gt 0.0600
_refine_ls_shift/su_max 0.002
_refine_ls_shift/su_mean 0.000
_refine_ls_structure_factor_coef Fsqd
_refine_ls_weighting_details 'calc w=1/[\s^2^(Fo^2^)+(0.0571P)^2^+7.5099P] where P=(Fo^2^+2Fc^2^)/3'
_refine_ls_weighting_scheme calc
_refine_ls_wR_factor_gt 0.1363
_refine_ls_wR_factor_ref 0.1550
_reflns_number_gt 4645
_reflns_number_total 6614
_reflns_threshold_expression I>2\s(I)
_cod_data_source_file jo401565f_si_002_1.cif
_cod_data_source_block d12337
_cod_original_cell_volume 2905.8(7)
_cod_original_sg_symbol_H-M 'P 21/n'
_cod_database_code 4028619

loop_
_symmetry_equiv_pos_as_xyz
'x, y, z'
'-x+1/2, y+1/2, -z+1/2'
'-x, -y, -z'
'x-1/2, -y-1/2, z-1/2'

loop_
_atom_site_label
_atom_site_type_symbol
_atom_site_fract_x
_atom_site_fract_y
_atom_site_fract_z
_atom_site_U_iso_or_equiv
_atom_site_adp_type
_atom_site_occupancy
_atom_site_symmetry_multiplicity
_atom_site_calc_flag
_atom_site_refinement_flags
_atom_site_disorder_assembly
_atom_site_disorder_group
S2A S 0.74068(11) 0.86482(6) 0.64116(4) 0.0228(2) Uani 1 1 d . A .
S3A S 0.82354(10) 0.71865(6) 0.73076(4) 0.0209(2) Uani 1 1 d . A .
S1A S 0.2550(2) 0.7870(3) 0.71462(9) 0.0222(9) Uani 0.530(9) 1 d P A 1
N1A N 0.3956(10) 0.7840(5) 0.6217(4) 0.015(2) Uiso 0.530(9) 1 d P A 1
N2A N 0.1161(7) 0.8090(5) 0.5979(3) 0.0163(14) Uiso 0.530(9) 1 d P A 1
H2A1 H 0.1169 0.8160 0.5590 0.020 Uiso 0.530(9) 1 calc PR A 1
H2A2 H 0.0255 0.8131 0.6114 0.020 Uiso 0.530(9) 1 calc PR A 1
C1A C 0.5139(10) 0.7691(6) 0.6732(4) 0.017(2) Uiso 0.530(9) 1 d P A 1
C2A C 0.4612(8) 0.7704(5) 0.7264(3) 0.0210(16) Uiso 0.530(9) 1 d P A 1
H2A H 0.5277 0.7633 0.7652 0.025 Uiso 0.530(9) 1 calc PR A 1
C3A C 0.2546(9) 0.7916(6) 0.6372(3) 0.0148(18) Uiso 0.530(9) 1 d P A 1
S1C S 0.2468(2) 0.7387(4) 0.70876(10) 0.0202(9) Uani 0.470(9) 1 d P A 2
N1C N 0.3921(10) 0.7666(6) 0.6191(4) 0.011(2) Uiso 0.470(9) 1 d P A 2
N2C N 0.1129(8) 0.7811(5) 0.5942(3) 0.0148(16) Uiso 0.470(9) 1 d P A 2
H2C1 H 0.1140 0.7901 0.5555 0.018 Uiso 0.470(9) 1 calc PR A 2
H2C2 H 0.0214 0.7808 0.6073 0.018 Uiso 0.470(9) 1 calc PR A 2
C1C C 0.5085(10) 0.7474(6) 0.6696(4) 0.013(2) Uiso 0.470(9) 1 d P A 2
C2C C 0.4528(9) 0.7297(6) 0.7210(3) 0.0173(17) Uiso 0.470(9) 1 d P A 2
H2C H 0.5182 0.7145 0.7587 0.021 Uiso 0.470(9) 1 calc PR A 2
C3C C 0.2499(11) 0.7677(7) 0.6331(4) 0.016(2) Uiso 0.470(9) 1 d P A 2
C4A C 0.6840(4) 0.7570(2) 0.66363(14) 0.0187(7) Uani 1 1 d . . .
C5A C 0.7462(7) 0.9241(3) 0.71098(18) 0.0466(13) Uani 1 1 d . . .
H5AA H 0.7641 0.9858 0.7034 0.056 Uiso 1 1 calc R A .
H5AB H 0.6411 0.9188 0.7237 0.056 Uiso 1 1 calc R . .
C6A C 0.8771(7) 0.8926(3) 0.76240(19) 0.0515(14) Uani 1 1 d . A .
H6AA H 0.9798 0.8894 0.7477 0.062 Uiso 1 1 calc R . .
H6AB H 0.8903 0.9345 0.7963 0.062 Uiso 1 1 calc R . .
C7A C 0.8389(5) 0.8053(3) 0.78558(16) 0.0342(10) Uani 1 1 d . . .
H7AA H 0.7362 0.8093 0.8003 0.041 Uiso 1 1 calc R A .
H7AB H 0.9230 0.7903 0.8209 0.041 Uiso 1 1 calc R . .
C8A C 0.7097(4) 0.6986(2) 0.61079(15) 0.0213(7) Uani 1 1 d . A .
H8A1 H 0.6415 0.7200 0.5730 0.026 Uiso 1 1 calc R B 1
H8A2 H 0.8226 0.7042 0.6058 0.026 Uiso 1 1 calc R B 1
C9A C 0.6738(6) 0.6036(3) 0.61740(17) 0.0345(10) Uani 1 1 d D A 1
H9A1 H 0.5606 0.5968 0.6217 0.041 Uiso 0.713(14) 1 calc PR C 1
H9A2 H 0.7422 0.5810 0.6547 0.041 Uiso 0.713(14) 1 calc PR C 1
C10A C 0.7033(8) 0.5515(4) 0.5628(3) 0.0329(17) Uiso 0.713(14) 1 d PD A 1
H10A H 0.6330 0.5742 0.5259 0.040 Uiso 0.713(14) 1 calc PR C 1
H10B H 0.8155 0.5608 0.5580 0.040 Uiso 0.713(14) 1 calc PR C 1
C11A C 0.6745(10) 0.4552(4) 0.5663(3) 0.0410(18) Uiso 0.713(14) 1 d PD A 1
H11A H 0.5585 0.4430 0.5615 0.049 Uiso 0.713(14) 1 calc PR C 1
H11B H 0.7291 0.4322 0.6061 0.049 Uiso 0.713(14) 1 calc PR C 1
C12A C 0.7467(12) 0.4121(6) 0.5118(3) 0.052(2) Uiso 0.713(14) 1 d PD A 1
H12A H 0.6860 0.4320 0.4727 0.078 Uiso 0.713(14) 1 calc PR C 1
H12B H 0.7387 0.3493 0.5142 0.078 Uiso 0.713(14) 1 calc PR C 1
H12C H 0.8594 0.4286 0.5154 0.078 Uiso 0.713(14) 1 calc PR C 1
H9C1 H 0.5570 0.5937 0.6125 0.041 Uiso 0.287(14) 1 calc PR C 2
H9C2 H 0.7267 0.5818 0.6577 0.041 Uiso 0.287(14) 1 calc PR C 2
C10C C 0.741(3) 0.5593(10) 0.5663(8) 0.050 Uiso 0.287(14) 1 d PD A 2
H10C H 0.6800 0.5793 0.5268 0.060 Uiso 0.287(14) 1 calc PR C 2
H10D H 0.8538 0.5780 0.5688 0.060 Uiso 0.287(14) 1 calc PR C 2
C11C C 0.738(3) 0.4615(10) 0.5672(8) 0.050 Uiso 0.287(14) 1 d PD A 2
H11C H 0.6786 0.4467 0.6000 0.060 Uiso 0.287(14) 1 calc PR C 2
H11D H 0.8500 0.4440 0.5822 0.060 Uiso 0.287(14) 1 calc PR C 2
C12C C 0.673(3) 0.3964(11) 0.5135(8) 0.050 Uiso 0.287(14) 1 d PD A 2
H12D H 0.5956 0.4261 0.4822 0.075 Uiso 0.287(14) 1 calc PR C 2
H12E H 0.6196 0.3478 0.5295 0.075 Uiso 0.287(14) 1 calc PR C 2
H12F H 0.7622 0.3752 0.4957 0.075 Uiso 0.287(14) 1 calc PR C 2
S1B S 1.26706(10) -0.12757(7) 0.37803(4) 0.0265(2) Uani 1 1 d . . .
S2B S 0.79500(10) -0.13342(6) 0.49015(4) 0.01902(19) Uani 1 1 d . . .
S3B S 0.68901(11) -0.15129(7) 0.35448(4) 0.0280(2) Uani 1 1 d . . .
N1B N 1.1281(3) -0.18484(17) 0.46327(11) 0.0147(5) Uani 1 1 d . . .
N2B N 1.4086(3) -0.1841(2) 0.48894(13) 0.0281(7) Uani 1 1 d . . .
H2B1 H 1.4076 -0.2053 0.5253 0.034 Uiso 1 1 calc R . .
H2B2 H 1.5004 -0.1726 0.4778 0.034 Uiso 1 1 calc R . .
C1B C 1.0085(4) -0.1632(2) 0.41449(14) 0.0175(7) Uani 1 1 d . . .
C2B C 1.0594(4) -0.1310(3) 0.36553(16) 0.0348(10) Uani 1 1 d . . .
H2B H 0.9911 -0.1126 0.3292 0.042 Uiso 1 1 calc R . .
C3B C 1.2702(4) -0.1695(2) 0.45039(14) 0.0147(6) Uani 1 1 d . . .
C4B C 0.8377(4) -0.1823(2) 0.42074(14) 0.0171(7) Uani 1 1 d . E .
C5B C 0.7851(5) -0.0206(3) 0.4714(2) 0.0408(11) Uani 1 1 d . . .
H5BA H 0.7678 0.0124 0.5074 0.049 Uiso 1 1 calc R . .
H5BB H 0.8893 -0.0025 0.4618 0.049 Uiso 1 1 calc R . .
C6B C 0.6536(5) 0.0017(3) 0.4181(2) 0.0431(12) Uani 1 1 d . . .
H6BA H 0.5504 -0.0210 0.4259 0.052 Uiso 1 1 calc R . .
H6BB H 0.6441 0.0650 0.4146 0.052 Uiso 1 1 calc R . .
C7B C 0.6849(5) -0.0347(3) 0.3591(2) 0.0467(13) Uani 1 1 d . . .
H7BA H 0.7891 -0.0123 0.3521 0.056 Uiso 1 1 calc R . .
H7BB H 0.6012 -0.0131 0.3257 0.056 Uiso 1 1 calc R . .
C8B C 0.8157(4) -0.2795(2) 0.43001(16) 0.0238(7) Uani 1 1 d . . .
H8B1 H 0.8871 -0.2974 0.4681 0.029 Uiso 1 1 calc R D 1
H8B2 H 0.7040 -0.2901 0.4350 0.029 Uiso 1 1 calc R D 1
C9B C 0.8509(6) -0.3354(3) 0.3781(2) 0.0471(12) Uani 1 1 d D E 1
H9B1 H 0.7922 -0.3097 0.3399 0.057 Uiso 0.539(11) 1 calc PR F 1
H9B2 H 0.9664 -0.3289 0.3774 0.057 Uiso 0.539(11) 1 calc PR F 1
C10B C 0.8159(12) -0.4291(4) 0.3749(5) 0.046(3) Uiso 0.539(11) 1 d PD E 1
H10H H 0.7003 -0.4376 0.3745 0.055 Uiso 0.539(11) 1 calc PR F 1
H10I H 0.8758 -0.4569 0.4121 0.055 Uiso 0.539(11) 1 calc PR F 1
C11B C 0.8597(11) -0.4740(5) 0.3190(4) 0.036(2) Uiso 0.539(11) 1 d PD E 1
H11H H 0.8023 -0.4463 0.2813 0.043 Uiso 0.539(11) 1 calc PR F 1
H11I H 0.9762 -0.4689 0.3198 0.043 Uiso 0.539(11) 1 calc PR F 1
C12B C 0.8152(11) -0.5639(6) 0.3196(4) 0.049(3) Uiso 0.539(11) 1 d PD E 1
H12H H 0.8440 -0.5930 0.2844 0.073 Uiso 0.539(11) 1 calc PR F 1
H12I H 0.6994 -0.5685 0.3179 0.073 Uiso 0.539(11) 1 calc PR F 1
H12J H 0.8719 -0.5908 0.3571 0.073 Uiso 0.539(11) 1 calc PR F 1
H9D1 H 0.7792 -0.3205 0.3394 0.057 Uiso 0.461(11) 1 calc PR F 2
H9D2 H 0.9635 -0.3286 0.3730 0.057 Uiso 0.461(11) 1 calc PR F 2
C10D C 0.8194(17) -0.4265(5) 0.3977(7) 0.061(4) Uiso 0.461(11) 1 d PD E 2
H10J H 0.7201 -0.4246 0.4148 0.073 Uiso 0.461(11) 1 calc PR F 2
H10K H 0.9076 -0.4416 0.4316 0.073 Uiso 0.461(11) 1 calc PR F 2
C11D C 0.8016(18) -0.5019(9) 0.3520(7) 0.085(5) Uiso 0.461(11) 1 d PD E 2
H11J H 0.7992 -0.5566 0.3744 0.103 Uiso 0.461(11) 1 calc PR F 2
H11K H 0.6982 -0.4961 0.3234 0.103 Uiso 0.461(11) 1 calc PR F 2
C12D C 0.929(2) -0.5054(13) 0.3178(8) 0.103(6) Uiso 0.461(11) 1 d PD E 2
H12X H 0.9122 -0.5543 0.2896 0.155 Uiso 0.461(11) 1 calc PR F 2
H12Y H 1.0320 -0.5124 0.3457 0.155 Uiso 0.461(11) 1 calc PR F 2
H12Z H 0.9309 -0.4520 0.2947 0.155 Uiso 0.461(11) 1 calc PR F 2

loop_
_atom_site_aniso_label
_atom_site_aniso_U_11
_atom_site_aniso_U_22
_atom_site_aniso_U_33
_atom_site_aniso_U_23
_atom_site_aniso_U_13
_atom_site_aniso_U_12
S2A 0.0261(5) 0.0235(4) 0.0189(4) 0.0020(3) 0.0044(3) 0.0039(4)
S3A 0.0180(4) 0.0239(4) 0.0188(4) 0.0014(3) -0.0020(3) 0.0052(3)
S1A 0.0168(9) 0.036(2) 0.0147(8) 0.0008(9) 0.0052(6) 0.0016(9)
S1C 0.0160(9) 0.030(2) 0.0154(9) 0.0016(10) 0.0053(7) -0.0019(10)
C4A 0.0145(16) 0.0264(18) 0.0153(15) 0.0042(13) 0.0033(12) 0.0039(14)
C5A 0.084(4) 0.029(2) 0.023(2) -0.0016(17) 0.003(2) 0.020(2)
C6A 0.092(4) 0.028(2) 0.024(2) -0.0087(17) -0.016(2) 0.012(2)
C7A 0.049(3) 0.032(2) 0.0166(17) -0.0028(15) -0.0062(16) 0.0161(19)
C8A 0.0200(17) 0.0256(19) 0.0182(16) 0.0016(14) 0.0030(13) -0.0004(14)
C9A 0.050(3) 0.027(2) 0.0221(19) 0.0030(16) -0.0036(17) -0.0128(19)
C9C 0.050(3) 0.027(2) 0.0221(19) 0.0030(16) -0.0036(17) -0.0128(19)
S1B 0.0168(4) 0.0465(6) 0.0177(4) 0.0090(4) 0.0067(3) -0.0003(4)
S2B 0.0135(4) 0.0254(4) 0.0183(4) -0.0063(3) 0.0032(3) 0.0011(3)
S3B 0.0166(4) 0.0461(6) 0.0186(4) 0.0029(4) -0.0041(3) 0.0006(4)
N1B 0.0147(13) 0.0162(14) 0.0134(13) 0.0006(10) 0.0028(10) 0.0009(11)
N2B 0.0130(14) 0.048(2) 0.0230(15) 0.0151(14) 0.0030(11) -0.0019(14)
C1B 0.0157(16) 0.0221(17) 0.0149(15) -0.0009(13) 0.0032(12) 0.0021(13)
C2B 0.0169(18) 0.068(3) 0.0193(18) 0.0137(19) 0.0023(14) -0.0008(19)
C3B 0.0160(15) 0.0127(15) 0.0164(15) -0.0010(12) 0.0054(12) 0.0004(13)
C4B 0.0132(15) 0.0258(18) 0.0121(15) -0.0024(13) 0.0021(12) -0.0005(13)
C5B 0.029(2) 0.021(2) 0.064(3) -0.0120(19) -0.011(2) 0.0009(17)
C6B 0.033(2) 0.0166(19) 0.070(3) 0.003(2) -0.013(2) 0.0032(18)
C7B 0.023(2) 0.046(3) 0.064(3) 0.034(2) -0.010(2) -0.0036(19)
C8B 0.0197(18) 0.0213(18) 0.0297(19) -0.0036(15) 0.0030(14) -0.0027(15)
C9B 0.047(3) 0.044(3) 0.043(3) -0.025(2) -0.008(2) 0.017(2)
C9D 0.047(3) 0.044(3) 0.043(3) -0.025(2) -0.008(2) 0.017(2)

loop_
_atom_type_symbol
_atom_type_description
_atom_type_scat_dispersion_real
_atom_type_scat_dispersion_imag
_atom_type_scat_source
C C 0.0033 0.0016 'International Tables Vol C Tables 4.2.6.8 and 6.1.1.4'
H H 0.0000 0.0000 'International Tables Vol C Tables 4.2.6.8 and 6.1.1.4'
N N 0.0061 0.0033 'International Tables Vol C Tables 4.2.6.8 and 6.1.1.4'
S S 0.1246 0.1234 'International Tables Vol C Tables 4.2.6.8 and 6.1.1.4'

loop_
_geom_angle_atom_site_label_1
_geom_angle_atom_site_label_2
_geom_angle_atom_site_label_3
_geom_angle
C5A S2A C4A 101.21(19)
C7A S3A C4A 105.54(17)
C3A S1A C2A 88.4(3)
C3A N1A C1A 110.4(7)
C3A N2A H2A1 120.0
C3A N2A H2A2 120.0
H2A1 N2A H2A2 120.0
C2A C1A N1A 114.8(7)
C2A C1A C4A 127.6(7)
N1A C1A C4A 117.6(6)
C1A C2A S1A 111.0(6)
C1A C2A H2A 124.5
S1A C2A H2A 124.5
N1A C3A N2A 124.8(7)
N1A C3A S1A 115.4(6)
N2A C3A S1A 119.7(6)
C2C S1C C3C 88.7(4)
C3C N1C C1C 111.0(8)
C3C N2C H2C1 120.0
C3C N2C H2C2 120.0
H2C1 N2C H2C2 120.0
C2C C1C N1C 115.3(8)
C2C C1C C4A 126.6(7)
N1C C1C C4A 117.8(7)
C1C C2C S1C 110.7(6)
C1C C2C H2C 124.6
S1C C2C H2C 124.6
N1C C3C N2C 125.5(8)
N1C C3C S1C 114.2(7)
N2C C3C S1C 120.1(6)
C1A C4A C8A 117.3(4)
C1C C4A C8A 106.9(4)
C1A C4A S3A 114.5(4)
C1C C4A S3A 112.9(4)
C8A C4A S3A 106.0(2)
C1A C4A S2A 103.3(4)
C1C C4A S2A 114.9(4)
C8A C4A S2A 104.2(2)
S3A C4A S2A 110.98(18)
C6A C5A S2A 112.7(3)
C6A C5A H5AA 109.0
S2A C5A H5AA 109.0
C6A C5A H5AB 109.0
S2A C5A H5AB 109.0
H5AA C5A H5AB 107.8
C7A C6A C5A 112.0(4)
C7A C6A H6AA 109.2
C5A C6A H6AA 109.2
C7A C6A H6AB 109.2
C5A C6A H6AB 109.2
H6AA C6A H6AB 107.9
C6A C7A S3A 115.4(3)
C6A C7A H7AA 108.4
S3A C7A H7AA 108.4
C6A C7A H7AB 108.4
S3A C7A H7AB 108.4
H7AA C7A H7AB 107.5
C9A C8A C4A 116.0(3)
C9A C8A H8A1 108.3
C4A C8A H8A1 108.3
C9A C8A H8A2 108.3
C4A C8A H8A2 108.3
H8A1 C8A H8A2 107.4
C8A C9A C10A 111.8(4)
C8A C9A H9A1 109.3
C10A C9A H9A1 109.3
C8A C9A H9A2 109.3
C10A C9A H9A2 109.3
H9A1 C9A H9A2 107.9
C11A C10A C9A 115.4(5)
C11A C10A H10A 108.4
C9A C10A H10A 108.4
C11A C10A H10B 108.4
C9A C10A H10B 108.4
H10A C10A H10B 107.5
C10A C11A C12A 106.4(6)
C10A C11A H11A 110.4
C12A C11A H11A 110.4
C10A C11A H11B 110.4
C12A C11A H11B 110.4
H11A C11A H11B 108.6
C11A C12A H12A 109.5
C11A C12A H12B 109.5
H12A C12A H12B 109.5
C11A C12A H12C 109.5
H12A C12A H12C 109.5
H12B C12A H12C 109.5
C11C C10C H10C 108.5
C11C C10C H10D 108.5
H10C C10C H10D 107.5
C10C C11C C12C 129.2(15)
C10C C11C H11C 105.0
C12C C11C H11C 105.0
C10C C11C H11D 105.0
C12C C11C H11D 105.0
H11C C11C H11D 105.9
C11C C12C H12D 109.5
C11C C12C H12E 109.5
H12D C12C H12E 109.5
C11C C12C H12F 109.5
H12D C12C H12F 109.5
H12E C12C H12F 109.5
C2B S1B C3B 88.71(16)
C5B S2B C4B 102.4(2)
C7B S3B C4B 103.63(18)
C3B N1B C1B 110.6(3)
C3B N2B H2B1 120.0
C3B N2B H2B2 120.0
H2B1 N2B H2B2 120.0
C2B C1B N1B 115.5(3)
C2B C1B C4B 127.4(3)
N1B C1B C4B 117.0(3)
C1B C2B S1B 110.6(3)
C1B C2B H2B 124.7
S1B C2B H2B 124.7
N1B C3B N2B 124.0(3)
N1B C3B S1B 114.6(2)
N2B C3B S1B 121.4(2)
C1B C4B C8B 110.3(3)
C1B C4B S3B 113.8(2)
C8B C4B S3B 106.6(2)
C1B C4B S2B 110.0(2)
C8B C4B S2B 104.2(2)
S3B C4B S2B 111.38(18)
C6B C5B S2B 113.7(3)
C6B C5B H5BA 108.8
S2B C5B H5BA 108.8
C6B C5B H5BB 108.8
S2B C5B H5BB 108.8
H5BA C5B H5BB 107.7
C7B C6B C5B 112.3(4)
C7B C6B H6BA 109.1
C5B C6B H6BA 109.1
C7B C6B H6BB 109.1
C5B C6B H6BB 109.1
H6BA C6B H6BB 107.9
C6B C7B S3B 115.6(3)
C6B C7B H7BA 108.4
S3B C7B H7BA 108.4
C6B C7B H7BB 108.4
S3B C7B H7BB 108.4
H7BA C7B H7BB 107.4
C9B C8B C4B 114.2(3)
C9B C8B H8B1 108.7
C4B C8B H8B1 108.7
C9B C8B H8B2 108.7
C4B C8B H8B2 108.7
H8B1 C8B H8B2 107.6
C10B C9B C8B 122.0(6)
C10B C9B H9B1 106.8
C8B C9B H9B1 106.8
C10B C9B H9B2 106.8
C8B C9B H9B2 106.8
H9B1 C9B H9B2 106.7
C9B C10B C11B 114.1(7)
C9B C10B H10H 108.7
C11B C10B H10H 108.7
C9B C10B H10I 108.7
C11B C10B H10I 108.7
H10H C10B H10I 107.6
C12B C11B C10B 109.1(7)
C12B C11B H11H 109.9
C10B C11B H11H 109.9
C12B C11B H11I 109.9
C10B C11B H11I 109.9
H11H C11B H11I 108.3
C11B C12B H12H 109.5
C11B C12B H12I 109.5
H12H C12B H12I 109.5
C11B C12B H12J 109.5
H12H C12B H12J 109.5
H12I C12B H12J 109.5
C11D C10D H10J 107.1
C11D C10D H10K 107.1
H10J C10D H10K 106.8
C12D C11D C10D 113.0(14)
C12D C11D H11J 109.0
C10D C11D H11J 109.0
C12D C11D H11K 109.0
C10D C11D H11K 109.0
H11J C11D H11K 107.8
C11D C12D H12X 109.5
C11D C12D H12Y 109.5
H12X C12D H12Y 109.5
C11D C12D H12Z 109.5
H12X C12D H12Z 109.5
H12Y C12D H12Z 109.5

loop_
_geom_bond_atom_site_label_1
_geom_bond_atom_site_label_2
_geom_bond_distance
S2A C5A 1.808(4)
S2A C4A 1.840(4)
S3A C7A 1.810(4)
S3A C4A 1.832(3)
S1A C3A 1.734(7)
S1A C2A 1.741(7)
N1A C3A 1.313(11)
N1A C1A 1.400(11)
N2A C3A 1.359(10)
N2A H2A1 0.8800
N2A H2A2 0.8800
C1A C2A 1.350(10)
C1A C4A 1.511(9)
C2A H2A 0.9500
S1C C2C 1.726(7)
S1C C3C 1.757(9)
N1C C3C 1.304(12)
N1C C1C 1.388(12)
N2C C3C 1.334(11)
N2C H2C1 0.8800
N2C H2C2 0.8800
C1C C2C 1.352(11)
C1C C4A 1.528(9)
C2C H2C 0.9500
C4A C8A 1.539(5)
C5A C6A 1.526(6)
C5A H5AA 0.9900
C5A H5AB 0.9900
C6A C7A 1.510(6)
C6A H6AA 0.9900
C6A H6AB 0.9900
C7A H7AA 0.9900
C7A H7AB 0.9900
C8A C9A 1.520(5)
C8A H8A1 0.9900
C8A H8A2 0.9900
C9A C10A 1.525(6)
C9A H9A1 0.9900
C9A H9A2 0.9900
C10A C11A 1.522(7)
C10A H10A 0.9900
C10A H10B 0.9900
C11A C12A 1.612(8)
C11A H11A 0.9900
C11A H11B 0.9900
C12A H12A 0.9800
C12A H12B 0.9800
C12A H12C 0.9800
C10C C11C 1.520(8)
C10C H10C 0.9900
C10C H10D 0.9900
C11C C12C 1.591(9)
C11C H11C 0.9900
C11C H11D 0.9900
C12C H12D 0.9800
C12C H12E 0.9800
C12C H12F 0.9800
S1B C2B 1.735(4)
S1B C3B 1.742(3)
S2B C5B 1.802(4)
S2B C4B 1.826(3)
S3B C7B 1.816(5)
S3B C4B 1.825(3)
N1B C3B 1.315(4)
N1B C1B 1.388(4)
N2B C3B 1.343(4)
N2B H2B1 0.8800
N2B H2B2 0.8800
C1B C2B 1.348(5)
C1B C4B 1.513(4)
C2B H2B 0.9500
C4B C8B 1.541(5)
C5B C6B 1.515(6)
C5B H5BA 0.9900
C5B H5BB 0.9900
C6B C7B 1.507(7)
C6B H6BA 0.9900
C6B H6BB 0.9900
C7B H7BA 0.9900
C7B H7BB 0.9900
C8B C9B 1.525(5)
C8B H8B1 0.9900
C8B H8B2 0.9900
C9B C10B 1.486(8)
C9B H9B1 0.9900
C9B H9B2 0.9900
C10B C11B 1.539(11)
C10B H10H 0.9900
C10B H10I 0.9900
C11B C12B 1.448(10)
C11B H11H 0.9900
C11B H11I 0.9900
C12B H12H 0.9800
C12B H12I 0.9800
C12B H12J 0.9800
C10D C11D 1.545(12)
C10D H10J 0.9900
C10D H10K 0.9900
C11D C12D 1.442(10)
C11D H11J 0.9900
C11D H11K 0.9900
C12D H12X 0.9800
C12D H12Y 0.9800
C12D H12Z 0.9800

loop_
_geom_hbond_atom_site_label_D
_geom_hbond_atom_site_label_H
_geom_hbond_atom_site_label_A
_geom_hbond_distance_DH
_geom_hbond_distance_HA
_geom_hbond_distance_DA
_geom_hbond_angle_DHA
_geom_hbond_site_symmetry_A
N2A H2A1 N1B 0.88 2.16 3.036(7) 172.2 1_465
N2A H2A2 S2A 0.88 2.75 3.608(6) 166.2 1_455
N2C H2C1 N1B 0.88 2.13 3.005(7) 177.1 1_465
N2C H2C2 S2A 0.88 2.94 3.747(7) 153.3 1_455
N2B H2B1 N1C 0.88 2.17 3.041(9) 169.3 1_645
N2B H2B1 N1A 0.88 2.19 3.036(8) 162.3 1_645
N2B H2B2 S2B 0.88 2.54 3.371(3) 157.7 1_655

loop_
_geom_torsion_atom_site_label_1
_geom_torsion_atom_site_label_2
_geom_torsion_atom_site_label_3
_geom_torsion_atom_site_label_4
_geom_torsion
C3A N1A C1A C2A -3.5(11)
C3A N1A C1A C4A 178.8(7)
N1A C1A C2A S1A 2.2(10)
C4A C1A C2A S1A 179.6(6)
C3A S1A C2A C1A -0.3(7)
C1A N1A C3A N2A 177.9(8)
C1A N1A C3A S1A 3.2(10)
C2A S1A C3A N1A -1.8(7)
C2A S1A C3A N2A -176.7(7)
C3C N1C C1C C2C 3.3(13)
C3C N1C C1C C4A -170.8(8)
N1C C1C C2C S1C -1.3(11)
C4A C1C C2C S1C 172.2(7)
C3C S1C C2C C1C -0.6(7)
C1C N1C C3C N2C -177.5(9)
C1C N1C C3C S1C -3.7(11)
C2C S1C C3C N1C 2.6(8)
C2C S1C C3C N2C 176.7(8)
C2A C1A C4A C1C 99(3)
N1A C1A C4A C1C -83(2)
C2A C1A C4A C8A 138.4(8)
N1A C1A C4A C8A -44.2(9)
C2A C1A C4A S3A 13.2(11)
N1A C1A C4A S3A -169.4(6)
C2A C1A C4A S2A -107.6(9)
N1A C1A C4A S2A 69.8(8)
C2C C1C C4A C1A -87(3)
N1C C1C C4A C1A 87(3)
C2C C1C C4A C8A 129.0(9)
N1C C1C C4A C8A -57.7(9)
C2C C1C C4A S3A 12.8(11)
N1C C1C C4A S3A -173.8(7)
C2C C1C C4A S2A -115.9(9)
N1C C1C C4A S2A 57.4(9)
C7A S3A C4A C1A -66.5(5)
C7A S3A C4A C1C -80.7(5)
C7A S3A C4A C8A 162.6(2)
C7A S3A C4A S2A 50.0(2)
C5A S2A C4A C1A 67.9(4)
C5A S2A C4A C1C 74.4(4)
C5A S2A C4A C8A -169.0(3)
C5A S2A C4A S3A -55.3(2)
C4A S2A C5A C6A 65.0(4)
S2A C5A C6A C7A -71.0(5)
C5A C6A C7A S3A 62.8(5)
C4A S3A C7A C6A -51.6(4)
C1A C4A C8A C9A -67.3(5)
C1C C4A C8A C9A -58.7(5)
S3A C4A C8A C9A 62.0(4)
S2A C4A C8A C9A 179.2(3)
C4A C8A C9A C10A -179.9(4)
C8A C9A C10A C11A 178.4(5)
C9A C10A C11A C12A -168.7(7)
C3B N1B C1B C2B -0.7(4)
C3B N1B C1B C4B 176.3(3)
N1B C1B C2B S1B 1.0(5)
C4B C1B C2B S1B -175.7(3)
C3B S1B C2B C1B -0.8(3)
C1B N1B C3B N2B 180.0(3)
C1B N1B C3B S1B 0.1(4)
C2B S1B C3B N1B 0.4(3)
C2B S1B C3B N2B -179.5(3)
C2B C1B C4B C8B 116.2(4)
N1B C1B C4B C8B -60.5(4)
C2B C1B C4B S3B -3.6(5)
N1B C1B C4B S3B 179.8(2)
C2B C1B C4B S2B -129.4(4)
N1B C1B C4B S2B 54.0(4)
C7B S3B C4B C1B -73.2(3)
C7B S3B C4B C8B 165.0(2)
C7B S3B C4B S2B 51.9(2)
C5B S2B C4B C1B 72.1(3)
C5B S2B C4B C8B -169.7(2)
C5B S2B C4B S3B -55.1(2)
C4B S2B C5B C6B 61.5(4)
S2B C5B C6B C7B -67.7(5)
C5B C6B C7B S3B 63.9(4)
C4B S3B C7B C6B -54.6(3)
C1B C4B C8B C9B -59.9(4)
S3B C4B C8B C9B 64.1(3)
S2B C4B C8B C9B -178.0(3)
C4B C8B C9B C10B -171.8(6)
C8B C9B C10B C11B 179.9(6)
C9B C10B C11B C12B -178.0(8)
